data_7205881
loop_
_publ_author_name
'Zavras, Athanasios'
'Fry, Julie A.'
'Beavers, Christine M.'
'Talbo, Gert H.'
'Richards, Anne F.'

_publ_section_title
;
 2-Pyridylmethylphosphonic acid: a flexible, multi-dentate ligand for
 metal phosphonates
;
_journal_issue 10
_journal_name_full CrystEngComm
_journal_page_first 3551
_journal_paper_doi 10.1039/c0ce00969e
_journal_volume 13
_journal_year 2011
_chemical_formula_moiety 'C12 H20 Co N2 O8 P2, 2(Cl O4)'
_chemical_formula_sum 'C12 H20 Cl2 Co N2 O16 P2'
_chemical_formula_weight 640.07
_chemical_name_common (2PyCH2PO3Mn(H2O)(ClO4))N
_chemical_name_systematic
;
?
;
_space_group_IT_number 14
_symmetry_cell_setting monoclinic
_symmetry_space_group_name_Hall '-P 2ybc'
_symmetry_space_group_name_H-M 'P 1 21/c 1'
_atom_sites_solution_hydrogens geom
_atom_sites_solution_primary direct
_atom_sites_solution_secondary difmap
_audit_creation_method SHELXL-97
_cell_angle_alpha 90.00
_cell_angle_beta 97.348(4)
_cell_angle_gamma 90.00
_cell_formula_units_Z 2
_cell_length_a 13.398(3)
_cell_length_b 8.2442(19)
_cell_length_c 10.040(2)
_cell_measurement_reflns_used 3024
_cell_measurement_temperature 213(2)
_cell_measurement_theta_max 27.618
_cell_measurement_theta_min 2.9075
_cell_volume 1099.9(4)
_computing_cell_refinement 'Bruker SAINT+ v. 6.36a'
_computing_data_collection 'Bruker SMART v. 5.626'
_computing_data_reduction 'Bruker SAINT+ v. 6.36a'
_computing_molecular_graphics 'XP, Bruker SHELXTL v. 6.12'
_computing_publication_material 'XCIF, Bruker SHELXTL v. 6.12'
_computing_structure_refinement 'XL, Bruker SHELXTL v. 6.12'
_computing_structure_solution 'XS, Bruker SHELXTL v. 6.12'
_diffrn_ambient_temperature 213(2)
_diffrn_detector_area_resol_mean 8.3
_diffrn_measured_fraction_theta_full 0.984
_diffrn_measured_fraction_theta_max 0.933
_diffrn_measurement_device_type 'Bruker SMART 1000'
_diffrn_radiation_monochromator graphite
_diffrn_radiation_source 'fine-focus sealed tube'
_diffrn_radiation_type MoK\a
_diffrn_radiation_wavelength 0.71073
_diffrn_reflns_av_R_equivalents 0.0311
_diffrn_reflns_av_sigmaI/netI 0.0429
_diffrn_reflns_limit_h_max 17
_diffrn_reflns_limit_h_min -16
_diffrn_reflns_limit_k_max 8
_diffrn_reflns_limit_k_min -10
_diffrn_reflns_limit_l_max 13
_diffrn_reflns_limit_l_min -9
_diffrn_reflns_number 6462
_diffrn_reflns_theta_full 26.25
_diffrn_reflns_theta_max 28.29
_diffrn_reflns_theta_min 2.91
_diffrn_standards_decay_% <0.01
_exptl_absorpt_coefficient_mu 1.254
_exptl_absorpt_correction_T_max 0.9814
_exptl_absorpt_correction_T_min 0.9717
_exptl_absorpt_correction_type multi-scan
_exptl_absorpt_process_details 'SADABS: SAINT+, 2001'
_exptl_crystal_colour 'pale pink'
_exptl_crystal_density_diffrn 1.933
_exptl_crystal_density_method 'not measured'
_exptl_crystal_description chunk
_exptl_crystal_F_000 650
_exptl_crystal_size_max 0.02
_exptl_crystal_size_mid 0.02
_exptl_crystal_size_min 0.02
_refine_diff_density_max 1.312
_refine_diff_density_min -0.563
_refine_diff_density_rms 0.113
_refine_ls_extinction_method none
_refine_ls_goodness_of_fit_ref 1.042
_refine_ls_hydrogen_treatment mixed
_refine_ls_matrix_type full
_refine_ls_number_parameters 174
_refine_ls_number_reflns 2546
_refine_ls_number_restraints 3
_refine_ls_restrained_S_all 1.041
_refine_ls_R_factor_all 0.0702
_refine_ls_R_factor_gt 0.0486
_refine_ls_shift/su_max 0.000
_refine_ls_shift/su_mean 0.000
_refine_ls_structure_factor_coef Fsqd
_refine_ls_weighting_details 'calc w=1/[\s^2^(Fo^2^)+(0.0671P)^2^+2.6022P] where P=(Fo^2^+2Fc^2^)/3'
_refine_ls_weighting_scheme calc
_refine_ls_wR_factor_gt 0.1233
_refine_ls_wR_factor_ref 0.1396
_reflns_number_gt 1906
_reflns_number_total 2546
_reflns_threshold_expression I>2\s(I)
_cod_data_source_file c0ce00969e.txt
_cod_data_source_block 2
_cod_original_sg_symbol_H-M 'P 21/c'
_cod_database_code 7205881

loop_
_symmetry_equiv_pos_as_xyz
'x, y, z'
'-x, y+1/2, -z+1/2'
'-x, -y, -z'
'x, -y-1/2, z-1/2'

loop_
_atom_site_label
_atom_site_type_symbol
_atom_site_fract_x
_atom_site_fract_y
_atom_site_fract_z
_atom_site_U_iso_or_equiv
_atom_site_adp_type
_atom_site_occupancy
_atom_site_symmetry_multiplicity
_atom_site_calc_flag
_atom_site_refinement_flags
_atom_site_disorder_assembly
_atom_site_disorder_group
Co1 Co 0.5000 0.0000 0.5000 0.0183(2) Uani 1 2 d S . .
Cl1 Cl 0.82428(8) 0.09529(15) 0.26300(10) 0.0387(3) Uani 1 1 d . . .
P1 P 0.45135(7) 0.30888(11) 0.70790(9) 0.0202(2) Uani 1 1 d . . .
O1 O 0.44632(19) 0.1354(3) 0.6587(2) 0.0202(5) Uani 1 1 d . . .
O2 O 0.5605(2) 0.3713(4) 0.6924(3) 0.0324(7) Uani 1 1 d D . .
H2 H 0.572(4) 0.463(3) 0.722(6) 0.063(19) Uiso 1 1 d D . .
O3 O 0.4269(2) 0.3360(3) 0.8487(3) 0.0248(6) Uani 1 1 d . . .
O4 O 0.6355(2) 0.1306(4) 0.5160(3) 0.0363(8) Uani 1 1 d D . .
H4WA H 0.672(4) 0.126(7) 0.466(5) 0.055 Uiso 1 1 d D . .
H4WB H 0.649(4) 0.187(6) 0.573(5) 0.055 Uiso 1 1 d D . .
O5 O 0.9218(3) 0.0278(6) 0.2668(5) 0.0747(14) Uani 1 1 d . . .
O6 O 0.8029(4) 0.2044(7) 0.1598(5) 0.0877(16) Uani 1 1 d . . .
O7 O 0.7548(3) -0.0421(5) 0.2437(4) 0.0588(10) Uani 1 1 d . . .
O8 O 0.8109(3) 0.1613(5) 0.3904(4) 0.0606(11) Uani 1 1 d . . .
N1 N 0.2485(3) 0.2376(5) 0.4808(4) 0.0360(9) Uani 1 1 d D . .
H1PY H 0.305(2) 0.207(7) 0.448(5) 0.056(17) Uiso 1 1 d D . .
C1 C 0.3693(4) 0.4300(5) 0.5893(4) 0.0328(10) Uani 1 1 d . . .
H1A H 0.3673 0.5408 0.6241 0.039 Uiso 1 1 calc R . .
H1B H 0.3982 0.4350 0.5045 0.039 Uiso 1 1 calc R . .
C2 C 0.2650(4) 0.3676(5) 0.5619(4) 0.0340(10) Uani 1 1 d . . .
C3 C 0.1840(4) 0.4327(7) 0.6139(5) 0.0539(15) Uani 1 1 d . . .
H3B H 0.1927 0.5242 0.6701 0.065 Uiso 1 1 calc R . .
C4 C 0.0907(5) 0.3650(10) 0.5844(7) 0.073(2) Uani 1 1 d . . .
H4B H 0.0355 0.4099 0.6205 0.087 Uiso 1 1 calc R . .
C5 C 0.0775(4) 0.2323(11) 0.5024(6) 0.073(2) Uani 1 1 d . . .
H5B H 0.0135 0.1850 0.4824 0.087 Uiso 1 1 calc R . .
C6 C 0.1587(4) 0.1687(8) 0.4497(5) 0.0517(14) Uani 1 1 d . . .
H6B H 0.1509 0.0780 0.3925 0.062 Uiso 1 1 calc R . .

loop_
_atom_site_aniso_label
_atom_site_aniso_U_11
_atom_site_aniso_U_22
_atom_site_aniso_U_33
_atom_site_aniso_U_23
_atom_site_aniso_U_13
_atom_site_aniso_U_12
Co1 0.0235(4) 0.0159(3) 0.0160(3) -0.0004(2) 0.0039(3) 0.0004(3)
Cl1 0.0314(6) 0.0577(7) 0.0269(5) -0.0031(5) 0.0028(4) 0.0072(5)
P1 0.0310(5) 0.0138(4) 0.0174(5) -0.0004(3) 0.0087(4) -0.0028(4)
O1 0.0283(14) 0.0134(11) 0.0189(12) -0.0008(9) 0.0039(10) -0.0012(10)
O2 0.0406(17) 0.0314(16) 0.0284(15) -0.0123(12) 0.0175(13) -0.0158(14)
O3 0.0352(15) 0.0218(13) 0.0196(13) -0.0021(10) 0.0118(11) -0.0053(11)
O4 0.0334(17) 0.0395(18) 0.0379(19) -0.0158(14) 0.0115(14) -0.0089(14)
O5 0.039(2) 0.111(4) 0.078(3) 0.035(3) 0.022(2) 0.022(2)
O6 0.090(4) 0.105(4) 0.069(3) 0.041(3) 0.017(3) 0.023(3)
O7 0.057(2) 0.056(2) 0.062(2) -0.014(2) 0.0041(19) -0.0028(19)
O8 0.069(3) 0.070(3) 0.047(2) -0.0211(19) 0.0213(19) -0.022(2)
N1 0.035(2) 0.047(2) 0.0259(18) 0.0070(16) 0.0040(15) 0.0088(18)
C1 0.056(3) 0.0190(18) 0.025(2) 0.0082(15) 0.0102(19) 0.0044(18)
C2 0.047(3) 0.033(2) 0.024(2) 0.0150(17) 0.0104(18) 0.015(2)
C3 0.065(4) 0.058(3) 0.043(3) 0.016(2) 0.023(3) 0.036(3)
C4 0.049(4) 0.115(6) 0.060(4) 0.037(4) 0.027(3) 0.043(4)
C5 0.039(3) 0.129(7) 0.048(3) 0.048(4) -0.004(3) -0.001(4)
C6 0.041(3) 0.076(4) 0.036(3) 0.016(3) -0.004(2) -0.004(3)

loop_
_atom_type_symbol
_atom_type_description
_atom_type_scat_dispersion_real
_atom_type_scat_dispersion_imag
_atom_type_scat_source
C C 0.0033 0.0016 'International Tables Vol C Tables 4.2.6.8 and 6.1.1.4'
H H 0.0000 0.0000 'International Tables Vol C Tables 4.2.6.8 and 6.1.1.4'
N N 0.0061 0.0033 'International Tables Vol C Tables 4.2.6.8 and 6.1.1.4'
O O 0.0106 0.0060 'International Tables Vol C Tables 4.2.6.8 and 6.1.1.4'
P P 0.1023 0.0942 'International Tables Vol C Tables 4.2.6.8 and 6.1.1.4'
Cl Cl 0.1484 0.1585 'International Tables Vol C Tables 4.2.6.8 and 6.1.1.4'
Co Co 0.3494 0.9721 'International Tables Vol C Tables 4.2.6.8 and 6.1.1.4'

loop_
_geom_angle_atom_site_label_1
_geom_angle_atom_site_label_2
_geom_angle_atom_site_label_3
_geom_angle
_geom_angle_site_symmetry_1
_geom_angle_site_symmetry_3
_geom_angle_publ_flag
O4 Co1 O4 180.0 . 3_656 ?
O4 Co1 O1 87.41(11) . 3_656 ?
O4 Co1 O1 92.59(11) 3_656 3_656 ?
O4 Co1 O1 92.59(11) . . ?
O4 Co1 O1 87.41(11) 3_656 . ?
O1 Co1 O1 180.0 3_656 . ?
O4 Co1 O3 87.56(13) . 2_646 ?
O4 Co1 O3 92.44(13) 3_656 2_646 ?
O1 Co1 O3 91.80(9) 3_656 2_646 ?
O1 Co1 O3 88.21(9) . 2_646 ?
O4 Co1 O3 92.44(13) . 4_565 ?
O4 Co1 O3 87.56(13) 3_656 4_565 ?
O1 Co1 O3 88.20(9) 3_656 4_565 ?
O1 Co1 O3 91.80(9) . 4_565 ?
O3 Co1 O3 180.0 2_646 4_565 ?
O6 Cl1 O5 112.3(3) . . ?
O6 Cl1 O8 113.0(3) . . ?
O5 Cl1 O8 110.4(3) . . ?
O6 Cl1 O7 109.8(3) . . ?
O5 Cl1 O7 105.6(3) . . ?
O8 Cl1 O7 105.3(2) . . ?
O3 P1 O1 116.17(15) . . ?
O3 P1 O2 111.08(16) . . ?
O1 P1 O2 106.22(16) . . ?
O3 P1 C1 110.36(18) . . ?
O1 P1 C1 107.94(18) . . ?
O2 P1 C1 104.32(19) . . ?
P1 O1 Co1 136.94(15) . . ?
P1 O2 H2 113(4) . . ?
P1 O3 Co1 127.99(16) . 2_656 ?
Co1 O4 H4WA 124(5) . . ?
Co1 O4 H4WB 120(5) . . ?
H4WA O4 H4WB 115(6) . . ?
C6 N1 C2 123.7(5) . . ?
C6 N1 H1PY 125(4) . . ?
C2 N1 H1PY 112(4) . . ?
C2 C1 P1 114.1(3) . . ?
C2 C1 H1A 108.7 . . ?
P1 C1 H1A 108.7 . . ?
C2 C1 H1B 108.7 . . ?
P1 C1 H1B 108.7 . . ?
H1A C1 H1B 107.6 . . ?
N1 C2 C3 117.7(5) . . ?
N1 C2 C1 117.8(4) . . ?
C3 C2 C1 124.6(5) . . ?
C4 C3 C2 120.3(6) . . ?
C4 C3 H3B 119.9 . . ?
C2 C3 H3B 119.9 . . ?
C3 C4 C5 120.1(5) . . ?
C3 C4 H4B 119.9 . . ?
C5 C4 H4B 119.9 . . ?
C4 C5 C6 119.3(6) . . ?
C4 C5 H5B 120.3 . . ?
C6 C5 H5B 120.3 . . ?
N1 C6 C5 118.9(6) . . ?
N1 C6 H6B 120.6 . . ?
C5 C6 H6B 120.6 . . ?

loop_
_geom_bond_atom_site_label_1
_geom_bond_atom_site_label_2
_geom_bond_distance
_geom_bond_site_symmetry_2
_geom_bond_publ_flag
Co1 O4 2.099(3) . ?
Co1 O4 2.099(3) 3_656 ?
Co1 O1 2.143(2) 3_656 ?
Co1 O1 2.143(2) . ?
Co1 O3 2.171(3) 2_646 ?
Co1 O3 2.171(3) 4_565 ?
Cl1 O6 1.374(5) . ?
Cl1 O5 1.417(4) . ?
Cl1 O8 1.422(4) . ?
Cl1 O7 1.464(4) . ?
P1 O3 1.508(3) . ?
P1 O1 1.512(2) . ?
P1 O2 1.576(3) . ?
P1 C1 1.813(4) . ?
O2 H2 0.823(10) . ?
O3 Co1 2.171(3) 2_656 ?
O4 H4WA 0.74(4) . ?
O4 H4WB 0.74(4) . ?
N1 C6 1.332(7) . ?
N1 C2 1.347(6) . ?
N1 H1PY 0.900(10) . ?
C1 C2 1.482(7) . ?
C1 H1A 0.9800 . ?
C1 H1B 0.9800 . ?
C2 C3 1.372(6) . ?
C3 C4 1.366(10) . ?
C3 H3B 0.9400 . ?
C4 C5 1.367(11) . ?
C4 H4B 0.9400 . ?
C5 C6 1.373(9) . ?
C5 H5B 0.9400 . ?
C6 H6B 0.9400 . ?

loop_
_geom_hbond_atom_site_label_D
_geom_hbond_atom_site_label_H
_geom_hbond_atom_site_label_A
_geom_hbond_distance_DH
_geom_hbond_distance_HA
_geom_hbond_distance_DA
_geom_hbond_angle_DHA
_geom_hbond_site_symmetry_A
N1 H1PY O3 0.900(10) 2.050(15) 2.941(5) 170(5) 4_565
O4 H4WA O8 0.74(4) 2.12(4) 2.817(5) 157(6) .
O4 H4WA Cl1 0.74(4) 3.08(4) 3.818(3) 178(6) .
O2 H2 O1 0.823(10) 1.89(3) 2.650(4) 153(6) 2_656
O2 H2 O7 0.823(10) 2.52(5) 2.947(5) 114(5) 4_566
O4 H4WB O6 0.74(4) 2.31(5) 2.853(6) 131(6) 4_566
O4 H4WB O2 0.74(4) 2.35(5) 2.923(4) 135(6) .

loop_
_geom_torsion_atom_site_label_1
_geom_torsion_atom_site_label_2
_geom_torsion_atom_site_label_3
_geom_torsion_atom_site_label_4
_geom_torsion
_geom_torsion_site_symmetry_1
_geom_torsion_site_symmetry_2
_geom_torsion_site_symmetry_3
_geom_torsion_site_symmetry_4
_geom_torsion_publ_flag
O3 P1 O1 Co1 -162.8(2) . . . . ?
O2 P1 O1 Co1 -38.8(3) . . . . ?
C1 P1 O1 Co1 72.6(3) . . . . ?
O4 Co1 O1 P1 37.0(2) . . . . ?
O4 Co1 O1 P1 -143.0(2) 3_656 . . . ?
O1 Co1 O1 P1 -88(7) 3_656 . . . ?
O3 Co1 O1 P1 124.4(2) 2_646 . . . ?
O3 Co1 O1 P1 -55.6(2) 4_565 . . . ?
O1 P1 O3 Co1 140.22(18) . . . 2_656 ?
O2 P1 O3 Co1 18.7(3) . . . 2_656 ?
C1 P1 O3 Co1 -96.5(2) . . . 2_656 ?
O3 P1 C1 C2 -74.4(3) . . . . ?
O1 P1 C1 C2 53.5(3) . . . . ?
O2 P1 C1 C2 166.2(3) . . . . ?
C6 N1 C2 C3 -0.6(6) . . . . ?
C6 N1 C2 C1 179.1(4) . . . . ?
P1 C1 C2 N1 -76.2(4) . . . . ?
P1 C1 C2 C3 103.5(4) . . . . ?
N1 C2 C3 C4 0.7(7) . . . . ?
C1 C2 C3 C4 -179.0(4) . . . . ?
C2 C3 C4 C5 -0.2(8) . . . . ?
C3 C4 C5 C6 -0.4(9) . . . . ?
C2 N1 C6 C5 0.0(7) . . . . ?
C4 C5 C6 N1 0.5(8) . . . . ?
